data_4028072
loop_
_publ_author_name
'Laural A. Fisher'
'Natalee J. Smith'
'Joseph M. Fox'

_publ_section_title
;
 Chiral Cyclopropenyl Ketones: Reactive and Selective Diels-Alder
 Dienophiles
;
_journal_name_full 'Journal of Organic Chemistry'
_journal_page_first 3342
_journal_page_last 3348
_journal_paper_doi 10.1021/jo302683t
_journal_volume 78
_journal_year 2013
_chemical_formula_sum 'C21 H22 N2 O8'
_chemical_formula_weight 430.41
_chemical_name_systematic
; 
 ? 
;
_space_group_IT_number 2
_symmetry_cell_setting triclinic
_symmetry_space_group_name_Hall '-P 1'
_symmetry_space_group_name_H-M 'P -1'
_atom_sites_solution_hydrogens geom
_atom_sites_solution_primary direct
_atom_sites_solution_secondary difmap
_audit_creation_method SHELXL-97
_cell_angle_alpha 109.980(2)
_cell_angle_beta 103.478(2)
_cell_angle_gamma 97.274(2)
_cell_formula_units_Z 2
_cell_length_a 8.1567(10)
_cell_length_b 10.7545(13)
_cell_length_c 12.9755(16)
_cell_measurement_reflns_used 903
_cell_measurement_temperature 120(2)
_cell_measurement_theta_max 27.47
_cell_measurement_theta_min 2.70
_cell_volume 1013.4(2)
_computing_cell_refinement 'SAINT (Bruker, 2002)'
_computing_data_collection 'SMART (Bruker, 2002)'
_computing_data_reduction SAINT
_computing_molecular_graphics 'SHELXTL (Sheldrick, 2001)'
_computing_publication_material SHELXTL
_computing_structure_refinement 'SHELXL-97 (Sheldrick, 1997)'
_computing_structure_solution 'SHELXS-97 (Sheldrick, 1990)'
_diffrn_ambient_temperature 120(2)
_diffrn_detector_area_resol_mean 836.6
_diffrn_measured_fraction_theta_full 0.997
_diffrn_measured_fraction_theta_max 0.997
_diffrn_measurement_device_type 'Bruker AXS APEX diffractometer'
_diffrn_measurement_method \w
_diffrn_radiation_monochromator graphite
_diffrn_radiation_source 'fine-focus sealed tube'
_diffrn_radiation_type MoK\a
_diffrn_radiation_wavelength 0.71073
_diffrn_reflns_av_R_equivalents 0.0127
_diffrn_reflns_av_sigmaI/netI 0.0130
_diffrn_reflns_limit_h_max 9
_diffrn_reflns_limit_h_min -9
_diffrn_reflns_limit_k_max 12
_diffrn_reflns_limit_k_min -12
_diffrn_reflns_limit_l_max 15
_diffrn_reflns_limit_l_min -15
_diffrn_reflns_number 9597
_diffrn_reflns_theta_full 24.99
_diffrn_reflns_theta_max 24.99
_diffrn_reflns_theta_min 2.07
_diffrn_standards_decay_% 1
_diffrn_standards_interval_count 0
_diffrn_standards_interval_time 0
_diffrn_standards_number 0
_exptl_absorpt_coefficient_mu 0.109
_exptl_absorpt_correction_T_max 0.9619
_exptl_absorpt_correction_T_min 0.9454
_exptl_absorpt_correction_type multi-scan
_exptl_absorpt_process_details 'SADABS (Sheldrick, 2003)'
_exptl_crystal_colour colorless
_exptl_crystal_density_diffrn 1.410
_exptl_crystal_description block
_exptl_crystal_F_000 452
_exptl_crystal_size_max 0.52
_exptl_crystal_size_mid 0.43
_exptl_crystal_size_min 0.36
_refine_diff_density_max 0.354
_refine_diff_density_min -0.222
_refine_diff_density_rms 0.045
_refine_ls_extinction_method none
_refine_ls_goodness_of_fit_ref 1.040
_refine_ls_hydrogen_treatment constr
_refine_ls_matrix_type full
_refine_ls_number_parameters 283
_refine_ls_number_reflns 3550
_refine_ls_number_restraints 0
_refine_ls_restrained_S_all 1.040
_refine_ls_R_factor_all 0.0412
_refine_ls_R_factor_gt 0.0385
_refine_ls_shift/su_max 0.001
_refine_ls_shift/su_mean 0.000
_refine_ls_structure_factor_coef Fsqd
_refine_ls_weighting_details 'calc w=1/[\s^2^(Fo^2^)+(0.1300P)^2^] where P=(Fo^2^+2Fc^2^)/3'
_refine_ls_weighting_scheme calc
_refine_ls_wR_factor_gt 0.1403
_refine_ls_wR_factor_ref 0.1483
_reflns_number_gt 3247
_reflns_number_total 3550
_reflns_threshold_expression >2sigma(I)
_cod_data_source_file jo302683t_si_002.cif
_cod_data_source_block joef066
_cod_database_code 4028072

loop_
_symmetry_equiv_pos_as_xyz
'x, y, z'
'-x, -y, -z'

loop_
_atom_site_label
_atom_site_type_symbol
_atom_site_fract_x
_atom_site_fract_y
_atom_site_fract_z
_atom_site_U_iso_or_equiv
_atom_site_adp_type
_atom_site_occupancy
_atom_site_symmetry_multiplicity
_atom_site_calc_flag
_atom_site_refinement_flags
N1 N 0.11407(13) 1.05279(11) 0.71314(9) 0.0278(3) Uani 1 1 d .
N2 N -0.14309(14) 0.57490(11) 0.46156(10) 0.0298(3) Uani 1 1 d .
O1 O 0.25166(11) 0.74159(8) 0.26861(7) 0.0257(2) Uani 1 1 d .
O2 O 0.36926(13) 0.96278(10) 0.37886(8) 0.0373(3) Uani 1 1 d .
O3 O 0.19836(12) 1.16228(9) 0.72526(8) 0.0323(3) Uani 1 1 d .
O4 O 0.04046(13) 1.03632(11) 0.78050(9) 0.0442(3) Uani 1 1 d .
O5 O -0.23763(14) 0.57132(11) 0.52149(10) 0.0462(3) Uani 1 1 d .
O6 O -0.13871(12) 0.47588(10) 0.38041(8) 0.0350(3) Uani 1 1 d .
O7 O 0.57265(10) 1.03145(9) 0.22673(7) 0.0267(2) Uani 1 1 d .
O8 O 0.35837(11) 1.14140(9) 0.24214(7) 0.0265(3) Uani 1 1 d .
C1 C 0.25244(15) 0.77689(12) 0.09392(10) 0.0222(3) Uani 1 1 d .
C2 C 0.28232(15) 0.92443(12) 0.10067(10) 0.0221(3) Uani 1 1 d .
H2A H 0.1750 0.9542 0.0730 0.026 Uiso 1 1 calc R
C3 C 0.32599(16) 0.81329(12) 0.00861(10) 0.0232(3) Uani 1 1 d .
C4 C 0.17931(16) 0.73510(13) -0.10865(10) 0.0277(3) Uani 1 1 d .
H4A H 0.2165 0.7231 -0.1790 0.033 Uiso 1 1 calc R
C5 C 0.01674(17) 0.78849(14) -0.10693(11) 0.0324(3) Uani 1 1 d .
H5A H -0.0310 0.8369 -0.1511 0.039 Uiso 1 1 calc R
C6 C -0.04700(16) 0.75521(14) -0.03227(11) 0.0315(3) Uani 1 1 d .
H6A H -0.1488 0.7755 -0.0133 0.038 Uiso 1 1 calc R
C7 C 0.07205(15) 0.67888(13) 0.01735(10) 0.0266(3) Uani 1 1 d .
H7A H 0.0196 0.6200 0.0519 0.032 Uiso 1 1 calc R
C8 C 0.12356(17) 0.60268(13) -0.09136(11) 0.0294(3) Uani 1 1 d .
H8A H 0.2202 0.5582 -0.0754 0.035 Uiso 1 1 calc R
H8B H 0.0246 0.5372 -0.1553 0.035 Uiso 1 1 calc R
C9 C 0.35522(16) 0.74240(12) 0.18871(10) 0.0235(3) Uani 1 1 d .
H9A H 0.4658 0.8128 0.2311 0.028 Uiso 1 1 calc R
C10 C 0.39532(17) 0.60170(13) 0.15132(12) 0.0300(3) Uani 1 1 d .
H10A H 0.2854 0.5321 0.1117 0.036 Uiso 1 1 calc R
H10B H 0.4627 0.5939 0.0959 0.036 Uiso 1 1 calc R
C11 C 0.4974(2) 0.57415(15) 0.25259(13) 0.0403(4) Uani 1 1 d .
H11A H 0.5331 0.4882 0.2241 0.060 Uiso 1 1 calc R
H11B H 0.4245 0.5684 0.3018 0.060 Uiso 1 1 calc R
H11C H 0.6002 0.6482 0.2969 0.060 Uiso 1 1 calc R
C12 C 0.27708(16) 0.85611(13) 0.35940(10) 0.0247(3) Uani 1 1 d .
C13 C 0.17545(15) 0.83608(12) 0.43775(10) 0.0234(3) Uani 1 1 d .
C14 C 0.19342(15) 0.94767(13) 0.53696(10) 0.0239(3) Uani 1 1 d .
H14A H 0.2698 1.0315 0.5549 0.029 Uiso 1 1 calc R
C15 C 0.09740(15) 0.93384(12) 0.60914(10) 0.0234(3) Uani 1 1 d .
C16 C -0.01519(15) 0.81435(13) 0.58701(10) 0.0255(3) Uani 1 1 d .
H16A H -0.0811 0.8072 0.6371 0.031 Uiso 1 1 calc R
C17 C -0.02713(15) 0.70559(13) 0.48827(11) 0.0249(3) Uani 1 1 d .
C18 C 0.06603(16) 0.71315(13) 0.41277(10) 0.0243(3) Uani 1 1 d .
H18A H 0.0551 0.6361 0.3458 0.029 Uiso 1 1 calc R
C20 C 0.42220(15) 1.03316(12) 0.19552(10) 0.0218(3) Uani 1 1 d .
C21 C 0.48182(17) 1.25311(13) 0.33667(12) 0.0338(3) Uani 1 1 d .
H21A H 0.4308 1.3327 0.3561 0.051 Uiso 1 1 calc R
H21B H 0.5859 1.2746 0.3149 0.051 Uiso 1 1 calc R
H21C H 0.5128 1.2280 0.4034 0.051 Uiso 1 1 calc R
C19 C 0.50843(16) 0.81157(13) 0.00188(11) 0.0280(3) Uani 1 1 d .
H19A H 0.5851 0.8273 0.0777 0.042 Uiso 1 1 calc R
H19B H 0.5484 0.8832 -0.0231 0.042 Uiso 1 1 calc R
H19C H 0.5100 0.7231 -0.0534 0.042 Uiso 1 1 calc R

loop_
_atom_site_aniso_label
_atom_site_aniso_U_11
_atom_site_aniso_U_22
_atom_site_aniso_U_33
_atom_site_aniso_U_23
_atom_site_aniso_U_13
_atom_site_aniso_U_12
N1 0.0242(5) 0.0319(6) 0.0244(6) 0.0073(5) 0.0067(4) 0.0076(5)
N2 0.0278(6) 0.0303(6) 0.0299(6) 0.0102(5) 0.0102(5) 0.0030(5)
O1 0.0303(5) 0.0256(5) 0.0204(5) 0.0073(4) 0.0107(4) 0.0019(4)
O2 0.0527(6) 0.0274(5) 0.0289(5) 0.0069(4) 0.0192(5) -0.0032(5)
O3 0.0358(5) 0.0255(5) 0.0303(5) 0.0066(4) 0.0065(4) 0.0073(4)
O4 0.0449(6) 0.0456(7) 0.0322(6) 0.0003(5) 0.0222(5) -0.0017(5)
O5 0.0473(6) 0.0393(6) 0.0537(7) 0.0110(5) 0.0344(6) -0.0007(5)
O6 0.0387(6) 0.0289(5) 0.0303(5) 0.0050(4) 0.0116(4) -0.0006(4)
O7 0.0231(5) 0.0273(5) 0.0281(5) 0.0102(4) 0.0060(4) 0.0048(4)
O8 0.0249(5) 0.0231(5) 0.0294(5) 0.0075(4) 0.0085(4) 0.0048(4)
C1 0.0237(6) 0.0217(6) 0.0209(6) 0.0066(5) 0.0091(5) 0.0038(5)
C2 0.0225(6) 0.0242(7) 0.0203(6) 0.0088(5) 0.0073(5) 0.0055(5)
C3 0.0255(6) 0.0247(6) 0.0199(6) 0.0086(5) 0.0083(5) 0.0045(5)
C4 0.0300(7) 0.0333(7) 0.0184(6) 0.0076(5) 0.0086(5) 0.0063(5)
C5 0.0300(7) 0.0374(8) 0.0223(6) 0.0066(6) 0.0012(5) 0.0079(6)
C6 0.0225(7) 0.0365(8) 0.0254(7) 0.0031(6) 0.0039(5) 0.0034(5)
C7 0.0244(6) 0.0274(7) 0.0219(6) 0.0048(5) 0.0070(5) -0.0015(5)
C8 0.0293(7) 0.0302(7) 0.0220(6) 0.0037(5) 0.0070(5) 0.0028(5)
C9 0.0248(6) 0.0247(7) 0.0220(6) 0.0089(5) 0.0103(5) 0.0036(5)
C10 0.0342(7) 0.0282(7) 0.0311(7) 0.0126(6) 0.0132(6) 0.0088(6)
C11 0.0506(9) 0.0335(8) 0.0425(9) 0.0205(7) 0.0122(7) 0.0150(7)
C12 0.0278(7) 0.0265(7) 0.0201(6) 0.0105(5) 0.0058(5) 0.0048(5)
C13 0.0234(6) 0.0277(7) 0.0203(6) 0.0113(5) 0.0049(5) 0.0069(5)
C14 0.0231(6) 0.0266(7) 0.0219(6) 0.0108(5) 0.0039(5) 0.0062(5)
C15 0.0226(6) 0.0260(7) 0.0187(6) 0.0069(5) 0.0029(5) 0.0067(5)
C16 0.0232(6) 0.0326(7) 0.0232(6) 0.0120(5) 0.0085(5) 0.0082(5)
C17 0.0217(6) 0.0270(7) 0.0252(6) 0.0115(5) 0.0046(5) 0.0033(5)
C18 0.0254(6) 0.0261(7) 0.0200(6) 0.0077(5) 0.0054(5) 0.0062(5)
C20 0.0252(6) 0.0227(6) 0.0210(6) 0.0110(5) 0.0090(5) 0.0058(5)
C21 0.0329(7) 0.0239(7) 0.0349(8) 0.0019(6) 0.0094(6) 0.0009(6)
C19 0.0279(7) 0.0325(7) 0.0275(7) 0.0119(6) 0.0145(5) 0.0082(5)

loop_
_atom_type_symbol
_atom_type_description
_atom_type_scat_dispersion_real
_atom_type_scat_dispersion_imag
_atom_type_scat_source
C C 0.0033 0.0016 'International Tables Vol C Tables 4.2.6.8 and 6.1.1.4'
H H 0.0000 0.0000 'International Tables Vol C Tables 4.2.6.8 and 6.1.1.4'
N N 0.0061 0.0033 'International Tables Vol C Tables 4.2.6.8 and 6.1.1.4'
O O 0.0106 0.0060 'International Tables Vol C Tables 4.2.6.8 and 6.1.1.4'

loop_
_geom_angle_atom_site_label_1
_geom_angle_atom_site_label_2
_geom_angle_atom_site_label_3
_geom_angle
O4 N1 O3 124.26(11)
O4 N1 C15 117.70(10)
O3 N1 C15 118.03(10)
O5 N2 O6 123.88(11)
O5 N2 C17 118.20(11)
O6 N2 C17 117.92(10)
C12 O1 C9 117.60(9)
C20 O8 C21 114.97(10)
C9 C1 C3 124.19(10)
C9 C1 C2 120.43(10)
C3 C1 C2 59.70(7)
C9 C1 C7 117.41(10)
C3 C1 C7 103.35(9)
C2 C1 C7 117.84(10)
C20 C2 C3 120.47(10)
C20 C2 C1 120.99(10)
C3 C2 C1 59.11(7)
C1 C3 C19 124.97(10)
C1 C3 C2 61.19(8)
C19 C3 C2 123.23(10)
C1 C3 C4 103.37(9)
C19 C3 C4 115.04(10)
C2 C3 C4 116.88(10)
C5 C4 C8 99.29(10)
C5 C4 C3 111.09(10)
C8 C4 C3 98.55(9)
C6 C5 C4 107.34(12)
C5 C6 C7 107.68(11)
C6 C7 C8 98.74(10)
C6 C7 C1 110.29(10)
C8 C7 C1 98.90(9)
C4 C8 C7 92.55(10)
O1 C9 C1 108.44(9)
O1 C9 C10 104.51(9)
C1 C9 C10 115.54(10)
C11 C10 C9 112.19(11)
O2 C12 O1 125.63(11)
O2 C12 C13 122.95(11)
O1 C12 C13 111.42(10)
C18 C13 C14 120.61(11)
C18 C13 C12 122.34(11)
C14 C13 C12 117.04(11)
C15 C14 C13 118.50(12)
C16 C15 C14 123.00(11)
C16 C15 N1 118.52(10)
C14 C15 N1 118.47(11)
C15 C16 C17 116.51(11)
C16 C17 C18 123.12(11)
C16 C17 N2 118.76(11)
C18 C17 N2 118.12(11)
C13 C18 C17 118.25(11)
O7 C20 O8 122.84(11)
O7 C20 C2 127.31(11)
O8 C20 C2 109.81(10)

loop_
_geom_bond_atom_site_label_1
_geom_bond_atom_site_label_2
_geom_bond_distance
N1 O4 1.2163(14)
N1 O3 1.2255(14)
N1 C15 1.4719(16)
N2 O5 1.2219(14)
N2 O6 1.2267(14)
N2 C17 1.4724(16)
O1 C12 1.3333(15)
O1 C9 1.4835(13)
O2 C12 1.2001(15)
O7 C20 1.2040(14)
O8 C20 1.3457(15)
O8 C21 1.4397(16)
C1 C9 1.5044(17)
C1 C3 1.5115(16)
C1 C2 1.5433(17)
C1 C7 1.5726(16)
C2 C20 1.4858(17)
C2 C3 1.5208(17)
C3 C19 1.5129(17)
C3 C4 1.5735(17)
C4 C5 1.5121(17)
C4 C8 1.5451(18)
C5 C6 1.3272(19)
C6 C7 1.5175(19)
C7 C8 1.5528(17)
C9 C10 1.5264(17)
C10 C11 1.5252(19)
C12 C13 1.5047(16)
C13 C18 1.3867(18)
C13 C14 1.3895(18)
C14 C15 1.3858(17)
C15 C16 1.3796(17)
C16 C17 1.3813(18)
C17 C18 1.3890(18)

loop_
_geom_torsion_atom_site_label_1
_geom_torsion_atom_site_label_2
_geom_torsion_atom_site_label_3
_geom_torsion_atom_site_label_4
_geom_torsion
C9 C1 C2 C20 5.02(16)
C3 C1 C2 C20 -109.27(12)
C7 C1 C2 C20 161.07(10)
C9 C1 C2 C3 114.30(12)
C7 C1 C2 C3 -89.65(11)
C9 C1 C3 C19 4.05(18)
C2 C1 C3 C19 112.24(13)
C7 C1 C3 C19 -133.10(12)
C9 C1 C3 C2 -108.20(12)
C7 C1 C3 C2 114.65(10)
C9 C1 C3 C4 138.24(11)
C2 C1 C3 C4 -113.56(10)
C7 C1 C3 C4 1.09(11)
C20 C2 C3 C1 110.12(12)
C20 C2 C3 C19 -4.82(17)
C1 C2 C3 C19 -114.94(13)
C20 C2 C3 C4 -158.90(10)
C1 C2 C3 C4 90.98(11)
C1 C3 C4 C5 64.45(12)
C19 C3 C4 C5 -155.97(11)
C2 C3 C4 C5 0.23(15)
C1 C3 C4 C8 -39.02(11)
C19 C3 C4 C8 100.56(11)
C2 C3 C4 C8 -103.24(11)
C8 C4 C5 C6 35.30(13)
C3 C4 C5 C6 -67.67(14)
C4 C5 C6 C7 0.01(14)
C5 C6 C7 C8 -35.06(13)
C5 C6 C7 C1 67.86(13)
C9 C1 C7 C6 153.49(10)
C3 C1 C7 C6 -65.83(12)
C2 C1 C7 C6 -3.28(14)
C9 C1 C7 C8 -103.69(11)
C3 C1 C7 C8 36.99(11)
C2 C1 C7 C8 99.53(12)
C5 C4 C8 C7 -52.81(10)
C3 C4 C8 C7 60.36(10)
C6 C7 C8 C4 52.51(10)
C1 C7 C8 C4 -59.78(10)
C12 O1 C9 C1 -93.17(12)
C12 O1 C9 C10 143.06(11)
C3 C1 C9 O1 168.04(10)
C2 C1 C9 O1 95.99(12)
C7 C1 C9 O1 -60.15(13)
C3 C1 C9 C10 -75.08(15)
C2 C1 C9 C10 -147.13(11)
C7 C1 C9 C10 56.73(14)
O1 C9 C10 C11 -60.10(14)
C1 C9 C10 C11 -179.17(11)
C9 O1 C12 O2 4.73(18)
C9 O1 C12 C13 -174.81(9)
O2 C12 C13 C18 178.34(12)
O1 C12 C13 C18 -2.11(16)
O2 C12 C13 C14 -0.71(18)
O1 C12 C13 C14 178.84(10)
C18 C13 C14 C15 -1.09(17)
C12 C13 C14 C15 177.98(10)
C13 C14 C15 C16 0.02(18)
C13 C14 C15 N1 -178.89(9)
O4 N1 C15 C16 7.08(16)
O3 N1 C15 C16 -171.61(10)
O4 N1 C15 C14 -173.96(11)
O3 N1 C15 C14 7.34(16)
C14 C15 C16 C17 0.85(18)
N1 C15 C16 C17 179.76(10)
C15 C16 C17 C18 -0.70(18)
C15 C16 C17 N2 178.94(10)
O5 N2 C17 C16 7.37(18)
O6 N2 C17 C16 -172.49(11)
O5 N2 C17 C18 -172.97(11)
O6 N2 C17 C18 7.17(17)
C14 C13 C18 C17 1.23(18)
C12 C13 C18 C17 -177.79(10)
C16 C17 C18 C13 -0.32(19)
N2 C17 C18 C13 -179.95(10)
C21 O8 C20 O7 -3.15(15)
C21 O8 C20 C2 179.03(10)
C3 C2 C20 O7 -18.45(18)
C1 C2 C20 O7 51.58(16)
C3 C2 C20 O8 159.24(10)
C1 C2 C20 O8 -130.72(11)
